data_1574910
loop_
_publ_author_name
'Peter, Blessing D.'
'Yi, Qiuhao'
'Luo, Zhixun'

_publ_section_title
;
 Studying how small silver clusters grow and their optical properties.
;
_journal_issue 34
_journal_name_full Nanoscale
_journal_page_first 19821
_journal_page_last 19827
_journal_paper_doi 10.1039/d5nr01269d
_journal_volume 17
_journal_year 2025
_chemical_formula_moiety 'C51 H42 Ag Cl N3 P3, 0.5(C H2 Cl2)'
_chemical_formula_sum 'C51.5 H43 Ag Cl2 N3 P3'
_chemical_formula_weight 975.57
_space_group_crystal_system triclinic
_space_group_IT_number 2
_space_group_name_Hall '-P 1'
_space_group_name_H-M_alt 'P -1'
_atom_sites_solution_hydrogens geom
_atom_sites_solution_primary dual
_audit_creation_date 2023-09-25
_audit_creation_method
;
Olex2 1.5
(compiled 2023.08.24 svn.re1ec1418 for OlexSys, GUI svn.r6817)
;
_audit_update_record
;
2024-12-26 deposited with the CCDC.	2025-06-19 downloaded from the CCDC.
;
_cell_angle_alpha 89.488(3)
_cell_angle_beta 68.446(4)
_cell_angle_gamma 86.972(4)
_cell_formula_units_Z 2
_cell_length_a 12.9844(6)
_cell_length_b 13.1743(5)
_cell_length_c 14.0881(5)
_cell_measurement_reflns_used 13795
_cell_measurement_temperature 170.00(10)
_cell_measurement_theta_max 30.5620
_cell_measurement_theta_min 1.6840
_cell_volume 2238.12(17)
_computing_cell_refinement 'CrysAlisPro 1.171.39.45i (Rigaku OD, 2018)'
_computing_data_collection 'CrysAlisPro 1.171.39.45i (Rigaku OD, 2018)'
_computing_data_reduction 'CrysAlisPro 1.171.39.45i (Rigaku OD, 2018)'
_computing_molecular_graphics 'Olex2 1.5 (Dolomanov et al., 2009)'
_computing_publication_material 'Olex2 1.5 (Dolomanov et al., 2009)'
_computing_structure_refinement 'SHELXL 2018/3 (Sheldrick, 2015)'
_computing_structure_solution 'SHELXT 2018/2 (Sheldrick, 2018)'
_diffrn_ambient_environment N~2~
_diffrn_ambient_temperature 170.00(10)
_diffrn_detector 'CCD plate'
_diffrn_measured_fraction_theta_full 1.000
_diffrn_measured_fraction_theta_max 0.844
_diffrn_measurement_details
;
List of Runs (angles in degrees, time in seconds):

  # Type    Start    End  Width  t~exp~   \w     \q     \k     \f   Frames
#--------------------------------------------------------------------------
  1  \w    -54.00 -27.00   0.50    7.59    --    5.00  45.00 168.96   54
  2  \w     24.00  58.00   0.50    7.59    --  -10.70  45.00  -8.13   68
  3  \w    -99.00  24.00   0.50    7.59    --  -10.70  45.00 120.00  246
  4  \w     52.00  78.00   0.50    7.59    --  -10.70  45.00 120.00   52
  5  \w    -98.00  78.00   0.50    7.59    --  -10.70  45.00 175.79  352
  6  \w   -100.00  78.00   0.50    7.59    --  -10.70  45.00  60.00  356
;
_diffrn_measurement_device 'four-circle diffractometer'
_diffrn_measurement_device_type 'XtaLAB AFC10 (RCD3): fixed-chi single'
_diffrn_measurement_method '\w scans'
_diffrn_orient_matrix_type 'CrysAlisPro convention (1999,Acta A55,543-557)'
_diffrn_orient_matrix_UB_11 0.0175545000
_diffrn_orient_matrix_UB_12 -0.0343142000
_diffrn_orient_matrix_UB_13 0.0308156000
_diffrn_orient_matrix_UB_21 -0.0557488000
_diffrn_orient_matrix_UB_22 -0.0028694000
_diffrn_orient_matrix_UB_23 0.0340759000
_diffrn_orient_matrix_UB_31 -0.0065915000
_diffrn_orient_matrix_UB_32 -0.0414909000
_diffrn_orient_matrix_UB_33 -0.0286354000
_diffrn_radiation_monochromator mirror
_diffrn_radiation_probe x-ray
_diffrn_radiation_type 'Mo K\a'
_diffrn_radiation_wavelength 0.71073
_diffrn_reflns_av_R_equivalents 0.0487
_diffrn_reflns_av_unetI/netI 0.0602
_diffrn_reflns_Laue_measured_fraction_full 1.000
_diffrn_reflns_Laue_measured_fraction_max 0.844
_diffrn_reflns_limit_h_max 17
_diffrn_reflns_limit_h_min -17
_diffrn_reflns_limit_k_max 18
_diffrn_reflns_limit_k_min -17
_diffrn_reflns_limit_l_max 19
_diffrn_reflns_limit_l_min -20
_diffrn_reflns_number 36867
_diffrn_reflns_point_group_measured_fraction_full 1.000
_diffrn_reflns_point_group_measured_fraction_max 0.844
_diffrn_reflns_theta_full 25.242
_diffrn_reflns_theta_max 31.014
_diffrn_reflns_theta_min 1.548
_diffrn_source 'Rotating-anode X-ray tube'
_diffrn_source_type 'Rigaku (Mo) X-ray Source'
_exptl_absorpt_coefficient_mu 0.717
_exptl_absorpt_correction_T_max 1.00000
_exptl_absorpt_correction_T_min 0.79588
_exptl_absorpt_correction_type multi-scan
_exptl_absorpt_process_details
;
CrysAlisPro 1.171.39.45i (Rigaku Oxford Diffraction, 2018)
Empirical absorption correction using spherical harmonics,
 implemented in SCALE3 ABSPACK scaling algorithm.
;
_exptl_crystal_colour 'clear colourless'
_exptl_crystal_density_diffrn 1.448
_exptl_crystal_description block
_exptl_crystal_F_000 998
_exptl_crystal_size_max 0.15
_exptl_crystal_size_mid 0.15
_exptl_crystal_size_min 0.15
_refine_diff_density_max 1.040
_refine_diff_density_min -0.807
_refine_diff_density_rms 0.088
_refine_ls_extinction_method none
_refine_ls_goodness_of_fit_ref 1.054
_refine_ls_hydrogen_treatment constr
_refine_ls_matrix_type full
_refine_ls_number_parameters 559
_refine_ls_number_reflns 12052
_refine_ls_number_restraints 14
_refine_ls_restrained_S_all 1.056
_refine_ls_R_factor_all 0.0671
_refine_ls_R_factor_gt 0.0437
_refine_ls_shift/su_max 0.001
_refine_ls_shift/su_mean 0.000
_refine_ls_structure_factor_coef Fsqd
_refine_ls_weighting_details 'w=1/[\s^2^(Fo^2^)+(0.0647P)^2^] where P=(Fo^2^+2Fc^2^)/3'
_refine_ls_weighting_scheme calc
_refine_ls_wR_factor_gt 0.1113
_refine_ls_wR_factor_ref 0.1196
_reflns_Friedel_coverage 0.000
_reflns_number_gt 9008
_reflns_number_total 12052
_reflns_threshold_expression 'I > 2\s(I)'
_cod_data_source_file d5nr01269d2.cif
_cod_data_source_block mx10989
_cod_depositor_comments 'Adding full bibliography for 1574898--1574913.cif.'
_cod_original_formula_sum 'C51.50 H43 Ag Cl2 N3 P3'
_cod_database_code 1574910
_shelx_shelxl_version_number 2018/3
_chemical_oxdiff_formula AgNOCClHP
_chemical_oxdiff_usercomment 'Mn Ce C H O N'
_shelx_space_group_comment
;
The symmetry employed for this shelxl refinement is uniquely defined
by the following loop, which should always be used as a source of
symmetry information in preference to the above space-group names.
They are only intended as comments.
;
_olex2_refinement_description
;
1. Fixed Uiso
 At 1.2 times of:
  All C(H) groups, All C(H,H) groups
2. Restrained distances
 Cl2A-C52 = Cl2-C52
 1.76 with sigma of 0.01
3. Uiso/Uaniso restraints and constraints
Cl2 \\sim Cl2A \\sim C52: within 1.9A with sigma of 0.02 and sigma for terminal
atoms of 0.04 within 1.9A
4. Others
 Fixed Sof: Cl2(0.5) Cl2A(0.5) C52(0.5) H52A(0.5) H52B(0.5)
5.a Secondary CH2 refined with riding coordinates:
 C52(H52A,H52B)
5.b Aromatic/amide H refined with riding coordinates:
 C2(H2), C3(H3), C4(H4), C5(H5), C6(H6), C8(H8), C9(H9), C10(H10), C11(H11),
 C12(H12), C14(H14), C15(H15), C16(H16), C17(H17), C19(H19), C20(H20), C21(H21),
  C22(H22), C24(H24), C25(H25), C26(H26), C27(H27), C28(H28), C30(H30),
 C31(H31), C32(H32), C33(H33), C34(H34), C36(H36), C37(H37), C38(H38), C39(H39),
  C41(H41), C42(H42), C43(H43), C44(H44), C45(H45), C47(H47), C48(H48),
 C49(H49), C50(H50), C51(H51)
;
_olex2_submission_special_instructions 'No special instructions were received'
_oxdiff_exptl_absorpt_empirical_details
;
Empirical correction (ABSPACK) includes:
- Absorption correction using spherical harmonics
- Frame scaling
;
_oxdiff_exptl_absorpt_empirical_full_max 1.795
_oxdiff_exptl_absorpt_empirical_full_min 0.385

loop_
_space_group_symop_operation_xyz
'x, y, z'
'-x, -y, -z'

loop_
_atom_site_label
_atom_site_type_symbol
_atom_site_fract_x
_atom_site_fract_y
_atom_site_fract_z
_atom_site_U_iso_or_equiv
_atom_site_adp_type
_atom_site_occupancy
_atom_site_site_symmetry_order
_atom_site_calc_flag
_atom_site_refinement_flags_posn
_atom_site_refinement_flags_adp
_atom_site_refinement_flags_occupancy
_atom_site_disorder_assembly
_atom_site_disorder_group
Ag1 Ag 0.67125(2) 0.21354(2) 0.67743(2) 0.02843(7) Uani 1 1 d . . . . .
Cl1 Cl 0.71656(5) 0.02032(5) 0.67170(5) 0.03638(15) Uani 1 1 d . . . . .
P1 P 0.71624(5) 0.25722(5) 0.49294(4) 0.02602(14) Uani 1 1 d . . . . .
P2 P 0.47611(5) 0.23181(5) 0.80512(4) 0.02734(15) Uani 1 1 d . . . . .
P3 P 0.81201(5) 0.29147(5) 0.73578(5) 0.02927(15) Uani 1 1 d . . . . .
N1 N 0.4133(3) 0.4159(2) 0.7539(2) 0.0578(7) Uani 1 1 d . . . . .
N2 N 0.6076(2) 0.2572(2) 0.35625(18) 0.0419(6) Uani 1 1 d . . . . .
N3 N 1.0177(2) 0.1974(2) 0.6251(2) 0.0501(7) Uani 1 1 d . . . . .
C1 C 0.8435(2) 0.1982(2) 0.39971(18) 0.0293(5) Uani 1 1 d . . . . .
C2 C 0.9058(2) 0.1315(2) 0.4346(2) 0.0350(6) Uani 1 1 d . . . . .
H2 H 0.880312 0.114142 0.504790 0.042 Uiso 1 1 calc R U . . .
C3 C 1.0059(2) 0.0894(2) 0.3677(2) 0.0439(7) Uani 1 1 d . . . . .
H3 H 1.048904 0.042830 0.391782 0.053 Uiso 1 1 calc R U . . .
C4 C 1.0430(2) 0.1150(2) 0.2665(2) 0.0451(8) Uani 1 1 d . . . . .
H4 H 1.113181 0.089071 0.220735 0.054 Uiso 1 1 calc R U . . .
C5 C 0.9773(2) 0.1787(3) 0.2322(2) 0.0460(7) Uani 1 1 d . . . . .
H5 H 1.001410 0.194019 0.161546 0.055 Uiso 1 1 calc R U . . .
C6 C 0.8776(2) 0.2208(2) 0.29731(19) 0.0349(6) Uani 1 1 d . . . . .
H6 H 0.833029 0.264535 0.272338 0.042 Uiso 1 1 calc R U . . .
C7 C 0.7225(2) 0.3929(2) 0.46588(18) 0.0300(5) Uani 1 1 d . . . . .
C8 C 0.8118(3) 0.4409(3) 0.3996(3) 0.0564(9) Uani 1 1 d . . . . .
H8 H 0.878255 0.402541 0.362158 0.068 Uiso 1 1 calc R U . . .
C9 C 0.8050(3) 0.5452(3) 0.3874(3) 0.0686(11) Uani 1 1 d . . . . .
H9 H 0.867239 0.577499 0.341249 0.082 Uiso 1 1 calc R U . . .
C10 C 0.7119(3) 0.6019(3) 0.4397(3) 0.0514(8) Uani 1 1 d . . . . .
H10 H 0.707635 0.673218 0.430185 0.062 Uiso 1 1 calc R U . . .
C11 C 0.6247(3) 0.5542(3) 0.5061(3) 0.0651(10) Uani 1 1 d . . . . .
H11 H 0.558854 0.592932 0.544384 0.078 Uiso 1 1 calc R U . . .
C12 C 0.6299(3) 0.4508(3) 0.5188(3) 0.0556(9) Uani 1 1 d . . . . .
H12 H 0.567417 0.419243 0.565594 0.067 Uiso 1 1 calc R U . . .
C13 C 0.6096(2) 0.2199(2) 0.44609(18) 0.0276(5) Uani 1 1 d . . . . .
C14 C 0.5312(2) 0.1553(2) 0.5039(2) 0.0403(7) Uani 1 1 d . . . . .
H14 H 0.533072 0.130914 0.566929 0.048 Uiso 1 1 calc R U . . .
C15 C 0.4490(2) 0.1257(3) 0.4700(2) 0.0472(8) Uani 1 1 d . . . . .
H15 H 0.395442 0.080187 0.508932 0.057 Uiso 1 1 calc R U . . .
C16 C 0.4466(2) 0.1632(2) 0.3796(2) 0.0398(7) Uani 1 1 d . . . . .
H16 H 0.390678 0.145013 0.355360 0.048 Uiso 1 1 calc R U . . .
C17 C 0.5261(2) 0.2271(2) 0.3252(2) 0.0425(7) Uani 1 1 d . . . . .
H17 H 0.524484 0.252035 0.262199 0.051 Uiso 1 1 calc R U . . .
C18 C 0.4233(2) 0.3629(2) 0.83408(19) 0.0334(6) Uani 1 1 d . . . . .
C19 C 0.4009(3) 0.4113(3) 0.9282(2) 0.0457(7) Uani 1 1 d . . . . .
H19 H 0.409208 0.374522 0.983521 0.055 Uiso 1 1 calc R U . . .
C20 C 0.3669(3) 0.5125(3) 0.9397(3) 0.0616(10) Uani 1 1 d . . . . .
H20 H 0.351636 0.546322 1.003111 0.074 Uiso 1 1 calc R U . . .
C21 C 0.3549(3) 0.5648(3) 0.8588(3) 0.0630(10) Uani 1 1 d . . . . .
H21 H 0.331649 0.634815 0.866253 0.076 Uiso 1 1 calc R U . . .
C22 C 0.3766(3) 0.5160(3) 0.7679(3) 0.0624(10) Uani 1 1 d . . . . .
H22 H 0.365916 0.552123 0.713336 0.075 Uiso 1 1 calc R U . . .
C23 C 0.3628(2) 0.1704(2) 0.78421(18) 0.0310(6) Uani 1 1 d . . . . .
C24 C 0.3836(2) 0.0714(2) 0.74801(19) 0.0337(6) Uani 1 1 d . . . . .
H24 H 0.455074 0.039134 0.732931 0.040 Uiso 1 1 calc R U . . .
C25 C 0.3009(2) 0.0188(2) 0.7336(2) 0.0411(7) Uani 1 1 d . . . . .
H25 H 0.315360 -0.049599 0.709606 0.049 Uiso 1 1 calc R U . . .
C26 C 0.1979(3) 0.0657(3) 0.7539(3) 0.0505(8) Uani 1 1 d . . . . .
H26 H 0.141085 0.029992 0.743776 0.061 Uiso 1 1 calc R U . . .
C27 C 0.1776(3) 0.1634(3) 0.7886(3) 0.0628(10) Uani 1 1 d . . . . .
H27 H 0.106611 0.195915 0.801692 0.075 Uiso 1 1 calc R U . . .
C28 C 0.2594(2) 0.2168(3) 0.8054(3) 0.0489(8) Uani 1 1 d . . . . .
H28 H 0.243791 0.284534 0.831186 0.059 Uiso 1 1 calc R U . . .
C29 C 0.4678(2) 0.1826(2) 0.92937(18) 0.0319(6) Uani 1 1 d . . . . .
C30 C 0.3815(2) 0.1292(3) 0.9922(2) 0.0444(7) Uani 1 1 d . . . . .
H30 H 0.320349 0.117018 0.972940 0.053 Uiso 1 1 calc R U . . .
C31 C 0.3842(3) 0.0934(3) 1.0834(2) 0.0536(9) Uani 1 1 d . . . . .
H31 H 0.324738 0.055938 1.126939 0.064 Uiso 1 1 calc R U . . .
C32 C 0.4700(3) 0.1110(3) 1.1111(2) 0.0550(9) Uani 1 1 d . . . . .
H32 H 0.472072 0.085475 1.173685 0.066 Uiso 1 1 calc R U . . .
C33 C 0.5542(3) 0.1659(4) 1.0486(3) 0.0794(14) Uani 1 1 d . . . . .
H33 H 0.614291 0.179319 1.068921 0.095 Uiso 1 1 calc R U . . .
C34 C 0.5541(2) 0.2023(3) 0.9565(2) 0.0542(10) Uani 1 1 d . . . . .
H34 H 0.613339 0.240272 0.913311 0.065 Uiso 1 1 calc R U . . .
C35 C 0.9473(2) 0.2807(2) 0.63124(19) 0.0340(6) Uani 1 1 d . . . . .
C36 C 0.9693(2) 0.3501(2) 0.5552(2) 0.0415(7) Uani 1 1 d . . . . .
H36 H 0.919157 0.406857 0.560750 0.050 Uiso 1 1 calc R U . . .
C37 C 1.0653(3) 0.3373(3) 0.4700(2) 0.0556(9) Uani 1 1 d . . . . .
H37 H 1.081937 0.386099 0.417132 0.067 Uiso 1 1 calc R U . . .
C38 C 1.1368(3) 0.2540(3) 0.4614(2) 0.0507(8) Uani 1 1 d . . . . .
H38 H 1.202322 0.244219 0.402302 0.061 Uiso 1 1 calc R U . . .
C39 C 1.1125(2) 0.1864(3) 0.5382(2) 0.0479(8) Uani 1 1 d . . . . .
H39 H 1.162402 0.129327 0.532336 0.057 Uiso 1 1 calc R U . . .
C40 C 0.8394(2) 0.2340(2) 0.84376(19) 0.0322(6) Uani 1 1 d . . . . .
C41 C 0.8382(4) 0.1297(3) 0.8519(3) 0.0641(11) Uani 1 1 d . . . . .
H41 H 0.825496 0.090656 0.801259 0.077 Uiso 1 1 calc R U . . .
C42 C 0.8552(4) 0.0812(3) 0.9325(3) 0.0659(11) Uani 1 1 d . . . . .
H42 H 0.854169 0.009209 0.937220 0.079 Uiso 1 1 calc R U . . .
C43 C 0.8737(3) 0.1371(3) 1.0061(2) 0.0481(8) Uani 1 1 d . . . . .
H43 H 0.887661 0.104490 1.060891 0.058 Uiso 1 1 calc R U . . .
C44 C 0.8715(3) 0.2391(3) 0.9989(3) 0.0558(9) Uani 1 1 d . . . . .
H44 H 0.881398 0.278091 1.050954 0.067 Uiso 1 1 calc R U . . .
C45 C 0.8554(3) 0.2890(2) 0.9183(2) 0.0404(7) Uani 1 1 d . . . . .
H45 H 0.855361 0.361067 0.914927 0.049 Uiso 1 1 calc R U . . .
C46 C 0.7913(2) 0.4274(2) 0.76188(19) 0.0323(6) Uani 1 1 d . . . . .
C47 C 0.8708(2) 0.4851(2) 0.7763(2) 0.0407(7) Uani 1 1 d . . . . .
H47 H 0.939290 0.453299 0.773370 0.049 Uiso 1 1 calc R U . . .
C48 C 0.8513(3) 0.5875(3) 0.7949(2) 0.0519(8) Uani 1 1 d . . . . .
H48 H 0.906510 0.625892 0.804856 0.062 Uiso 1 1 calc R U . . .
C49 C 0.7538(3) 0.6354(3) 0.7992(2) 0.0546(9) Uani 1 1 d . . . . .
H49 H 0.740658 0.706340 0.813107 0.065 Uiso 1 1 calc R U . . .
C50 C 0.6754(3) 0.5803(3) 0.7834(3) 0.0604(9) Uani 1 1 d . . . . .
H50 H 0.607674 0.613207 0.785423 0.072 Uiso 1 1 calc R U . . .
C51 C 0.6940(3) 0.4762(3) 0.7642(3) 0.0496(8) Uani 1 1 d . . . . .
H51 H 0.639237 0.438581 0.752587 0.059 Uiso 1 1 calc R U . . .
Cl2 Cl 0.0850(4) 0.5019(5) 0.8820(4) 0.1050(16) Uani 0.5 1 d D U P A -1
Cl2A Cl -0.0665(6) 0.4958(8) 1.0803(5) 0.188(4) Uani 0.5 1 d D U P A -1
C52 C 0.0692(8) 0.4512(12) 1.0018(6) 0.143(6) Uani 0.5 1 d D U P A -1
H52A H 0.125192 0.476376 1.026857 0.172 Uiso 0.5 1 calc R U P A -1
H52B H 0.075750 0.376023 0.998892 0.172 Uiso 0.5 1 calc R U P A -1

loop_
_atom_site_aniso_label
_atom_site_aniso_U_11
_atom_site_aniso_U_22
_atom_site_aniso_U_33
_atom_site_aniso_U_23
_atom_site_aniso_U_13
_atom_site_aniso_U_12
Ag1 0.02960(10) 0.03292(13) 0.02449(10) -0.00124(8) -0.01149(7) -0.00486(8)
Cl1 0.0396(3) 0.0303(4) 0.0390(3) 0.0010(3) -0.0139(3) -0.0044(3)
P1 0.0281(3) 0.0294(4) 0.0236(3) -0.0013(3) -0.0129(2) -0.0024(3)
P2 0.0263(3) 0.0323(4) 0.0235(3) -0.0001(3) -0.0088(2) -0.0051(3)
P3 0.0305(3) 0.0331(4) 0.0284(3) -0.0029(3) -0.0152(3) -0.0048(3)
N1 0.0669(18) 0.0494(19) 0.0535(17) 0.0079(14) -0.0176(14) -0.0060(15)
N2 0.0476(14) 0.0423(16) 0.0468(14) 0.0071(11) -0.0297(11) -0.0075(12)
N3 0.0423(14) 0.0613(19) 0.0496(15) -0.0060(13) -0.0207(12) 0.0012(13)
C1 0.0304(12) 0.0304(15) 0.0286(12) -0.0042(10) -0.0121(10) -0.0052(10)
C2 0.0361(13) 0.0367(17) 0.0342(13) -0.0020(12) -0.0153(11) -0.0003(12)
C3 0.0391(15) 0.0440(19) 0.0507(17) -0.0120(14) -0.0203(13) 0.0099(13)
C4 0.0316(14) 0.049(2) 0.0486(17) -0.0167(15) -0.0069(12) -0.0021(13)
C5 0.0438(16) 0.054(2) 0.0351(14) -0.0048(14) -0.0077(12) -0.0070(15)
C6 0.0396(14) 0.0347(16) 0.0301(13) 0.0028(11) -0.0124(11) -0.0019(12)
C7 0.0393(13) 0.0289(15) 0.0298(12) -0.0025(11) -0.0217(11) -0.0038(11)
C8 0.0403(16) 0.036(2) 0.080(2) 0.0015(17) -0.0071(16) -0.0048(14)
C9 0.059(2) 0.042(2) 0.095(3) 0.010(2) -0.015(2) -0.0169(18)
C10 0.066(2) 0.0290(18) 0.073(2) -0.0016(16) -0.0412(18) -0.0042(15)
C11 0.065(2) 0.045(2) 0.071(2) -0.0075(19) -0.0103(19) 0.0111(18)
C12 0.0567(19) 0.039(2) 0.0514(19) 0.0029(15) 0.0023(15) 0.0024(15)
C13 0.0303(12) 0.0266(14) 0.0284(12) -0.0077(10) -0.0139(10) 0.0021(10)
C14 0.0422(15) 0.051(2) 0.0307(13) 0.0018(13) -0.0153(11) -0.0142(14)
C15 0.0380(15) 0.057(2) 0.0466(16) -0.0037(15) -0.0129(13) -0.0189(14)
C16 0.0337(14) 0.0416(18) 0.0500(16) -0.0134(14) -0.0221(12) 0.0006(12)
C17 0.0487(16) 0.0399(18) 0.0520(17) 0.0032(14) -0.0340(14) -0.0026(14)
C18 0.0291(12) 0.0382(17) 0.0288(12) 0.0003(11) -0.0046(10) -0.0090(11)
C19 0.0517(17) 0.043(2) 0.0353(15) -0.0032(13) -0.0074(13) -0.0044(14)
C20 0.071(2) 0.046(2) 0.050(2) -0.0157(17) -0.0016(17) -0.0051(18)
C21 0.061(2) 0.035(2) 0.071(2) 0.0024(18) 0.0013(18) -0.0034(16)
C22 0.074(2) 0.041(2) 0.064(2) 0.0128(18) -0.0168(19) -0.0027(18)
C23 0.0293(12) 0.0374(16) 0.0284(12) 0.0002(11) -0.0125(10) -0.0052(11)
C24 0.0316(13) 0.0360(16) 0.0346(13) -0.0004(12) -0.0133(11) -0.0021(11)
C25 0.0443(15) 0.0388(18) 0.0425(15) -0.0038(13) -0.0174(12) -0.0099(13)
C26 0.0418(16) 0.056(2) 0.0616(19) -0.0046(16) -0.0266(15) -0.0138(15)
C27 0.0382(17) 0.064(3) 0.097(3) -0.018(2) -0.0373(18) 0.0027(16)
C28 0.0376(15) 0.0444(19) 0.072(2) -0.0179(16) -0.0292(15) 0.0045(13)
C29 0.0330(12) 0.0367(16) 0.0261(12) 0.0000(11) -0.0107(10) -0.0040(11)
C30 0.0421(15) 0.061(2) 0.0317(13) 0.0074(14) -0.0137(12) -0.0182(15)
C31 0.071(2) 0.054(2) 0.0331(15) 0.0078(14) -0.0127(15) -0.0212(18)
C32 0.073(2) 0.063(2) 0.0308(15) -0.0009(15) -0.0240(15) 0.0141(18)
C33 0.048(2) 0.154(5) 0.0453(19) -0.004(2) -0.0282(16) -0.010(2)
C34 0.0385(15) 0.102(3) 0.0268(13) 0.0084(16) -0.0149(11) -0.0258(17)
C35 0.0330(13) 0.0423(17) 0.0315(13) -0.0072(12) -0.0171(11) -0.0042(12)
C36 0.0488(16) 0.0414(18) 0.0330(14) -0.0014(13) -0.0142(12) 0.0048(14)
C37 0.060(2) 0.062(2) 0.0406(17) 0.0058(16) -0.0125(15) -0.0062(18)
C38 0.0375(15) 0.067(2) 0.0427(16) -0.0085(16) -0.0087(13) -0.0020(15)
C39 0.0380(15) 0.057(2) 0.0511(18) -0.0067(16) -0.0198(13) 0.0061(14)
C40 0.0344(13) 0.0364(17) 0.0301(12) -0.0033(11) -0.0168(10) -0.0030(11)
C41 0.122(3) 0.042(2) 0.056(2) 0.0024(16) -0.064(2) -0.016(2)
C42 0.114(3) 0.044(2) 0.063(2) 0.0120(17) -0.059(2) -0.015(2)
C43 0.0595(19) 0.056(2) 0.0381(15) 0.0017(14) -0.0286(14) -0.0026(16)
C44 0.069(2) 0.061(3) 0.0527(19) -0.0142(17) -0.0415(17) 0.0041(18)
C45 0.0550(17) 0.0350(17) 0.0452(15) -0.0051(13) -0.0347(14) -0.0011(13)
C46 0.0347(13) 0.0361(16) 0.0279(12) -0.0013(11) -0.0128(10) -0.0078(11)
C47 0.0398(15) 0.0412(18) 0.0432(15) -0.0055(13) -0.0167(12) -0.0080(13)
C48 0.068(2) 0.041(2) 0.0506(18) -0.0041(15) -0.0244(16) -0.0188(17)
C49 0.076(2) 0.0369(19) 0.0435(17) -0.0008(14) -0.0133(16) -0.0057(17)
C50 0.0533(19) 0.042(2) 0.079(3) 0.0042(18) -0.0188(18) 0.0089(16)
C51 0.0420(16) 0.041(2) 0.069(2) 0.0039(16) -0.0240(15) -0.0054(14)
Cl2 0.097(3) 0.142(4) 0.110(3) 0.014(3) -0.074(3) -0.041(3)
Cl2A 0.101(3) 0.239(7) 0.192(7) -0.104(6) -0.004(3) -0.067(3)
C52 0.076(6) 0.286(17) 0.067(6) 0.068(9) -0.027(5) -0.010(8)

loop_
_atom_type_symbol
_atom_type_description
_atom_type_scat_dispersion_real
_atom_type_scat_dispersion_imag
_atom_type_scat_source
C C 0.0033 0.0016 'International Tables Vol C Tables 4.2.6.8 and 6.1.1.4'
H H 0.0000 0.0000 'International Tables Vol C Tables 4.2.6.8 and 6.1.1.4'
Ag Ag -0.8971 1.1015 'International Tables Vol C Tables 4.2.6.8 and 6.1.1.4'
Cl Cl 0.1484 0.1585 'International Tables Vol C Tables 4.2.6.8 and 6.1.1.4'
N N 0.0061 0.0033 'International Tables Vol C Tables 4.2.6.8 and 6.1.1.4'
P P 0.1023 0.0942 'International Tables Vol C Tables 4.2.6.8 and 6.1.1.4'

loop_
_geom_angle_atom_site_label_1
_geom_angle_atom_site_label_2
_geom_angle_atom_site_label_3
_geom_angle
_geom_angle_site_symmetry_1
_geom_angle_site_symmetry_3
_geom_angle_publ_flag
P1 Ag1 Cl1 103.31(2) . . ?
P1 Ag1 P3 108.15(2) . . ?
P2 Ag1 Cl1 103.19(2) . . ?
P2 Ag1 P1 121.27(2) . . ?
P2 Ag1 P3 113.77(2) . . ?
P3 Ag1 Cl1 105.26(2) . . ?
C1 P1 Ag1 117.31(9) . . ?
C7 P1 Ag1 114.77(8) . . ?
C7 P1 C1 105.47(12) . . ?
C7 P1 C13 102.22(11) . . ?
C13 P1 Ag1 112.44(8) . . ?
C13 P1 C1 102.92(11) . . ?
C18 P2 Ag1 113.81(8) . . ?
C18 P2 C23 103.33(12) . . ?
C18 P2 C29 103.05(12) . . ?
C23 P2 Ag1 121.17(8) . . ?
C29 P2 Ag1 110.99(9) . . ?
C29 P2 C23 102.44(12) . . ?
C35 P3 Ag1 108.43(8) . . ?
C35 P3 C40 103.49(12) . . ?
C40 P3 Ag1 118.46(9) . . ?
C46 P3 Ag1 115.69(9) . . ?
C46 P3 C35 102.87(12) . . ?
C46 P3 C40 106.14(12) . . ?
C18 N1 C22 119.1(3) . . ?
C13 N2 C17 117.5(2) . . ?
C35 N3 C39 117.4(3) . . ?
C2 C1 P1 118.04(19) . . ?
C2 C1 C6 120.4(2) . . ?
C6 C1 P1 121.6(2) . . ?
C1 C2 H2 120.0 . . ?
C1 C2 C3 120.0(3) . . ?
C3 C2 H2 120.0 . . ?
C2 C3 H3 120.0 . . ?
C4 C3 C2 119.9(3) . . ?
C4 C3 H3 120.0 . . ?
C3 C4 H4 120.4 . . ?
C3 C4 C5 119.2(3) . . ?
C5 C4 H4 120.4 . . ?
C4 C5 H5 119.2 . . ?
C4 C5 C6 121.7(3) . . ?
C6 C5 H5 119.2 . . ?
C1 C6 H6 120.6 . . ?
C5 C6 C1 118.7(3) . . ?
C5 C6 H6 120.6 . . ?
C8 C7 P1 126.4(2) . . ?
C12 C7 P1 115.7(2) . . ?
C12 C7 C8 118.0(3) . . ?
C7 C8 H8 120.0 . . ?
C7 C8 C9 120.1(3) . . ?
C9 C8 H8 120.0 . . ?
C8 C9 H9 119.3 . . ?
C10 C9 C8 121.4(3) . . ?
C10 C9 H9 119.3 . . ?
C9 C10 H10 120.9 . . ?
C9 C10 C11 118.2(3) . . ?
C11 C10 H10 120.9 . . ?
C10 C11 H11 119.4 . . ?
C10 C11 C12 121.1(3) . . ?
C12 C11 H11 119.4 . . ?
C7 C12 C11 121.2(3) . . ?
C7 C12 H12 119.4 . . ?
C11 C12 H12 119.4 . . ?
N2 C13 P1 120.04(19) . . ?
N2 C13 C14 121.1(2) . . ?
C14 C13 P1 118.82(19) . . ?
C13 C14 H14 120.0 . . ?
C13 C14 C15 120.0(3) . . ?
C15 C14 H14 120.0 . . ?
C14 C15 H15 120.5 . . ?
C16 C15 C14 119.1(3) . . ?
C16 C15 H15 120.5 . . ?
C15 C16 H16 120.7 . . ?
C17 C16 C15 118.7(2) . . ?
C17 C16 H16 120.7 . . ?
N2 C17 C16 123.6(3) . . ?
N2 C17 H17 118.2 . . ?
C16 C17 H17 118.2 . . ?
N1 C18 P2 115.0(2) . . ?
N1 C18 C19 120.5(3) . . ?
C19 C18 P2 124.4(2) . . ?
C18 C19 H19 120.3 . . ?
C20 C19 C18 119.3(3) . . ?
C20 C19 H19 120.3 . . ?
C19 C20 H20 120.2 . . ?
C19 C20 C21 119.6(3) . . ?
C21 C20 H20 120.2 . . ?
C20 C21 H21 120.0 . . ?
C22 C21 C20 120.0(4) . . ?
C22 C21 H21 120.0 . . ?
N1 C22 H22 119.3 . . ?
C21 C22 N1 121.3(4) . . ?
C21 C22 H22 119.3 . . ?
C24 C23 P2 117.10(19) . . ?
C28 C23 P2 123.4(2) . . ?
C28 C23 C24 119.5(2) . . ?
C23 C24 H24 119.8 . . ?
C23 C24 C25 120.4(3) . . ?
C25 C24 H24 119.8 . . ?
C24 C25 H25 120.1 . . ?
C26 C25 C24 119.9(3) . . ?
C26 C25 H25 120.1 . . ?
C25 C26 H26 120.1 . . ?
C27 C26 C25 119.8(3) . . ?
C27 C26 H26 120.1 . . ?
C26 C27 H27 119.5 . . ?
C26 C27 C28 121.0(3) . . ?
C28 C27 H27 119.5 . . ?
C23 C28 C27 119.4(3) . . ?
C23 C28 H28 120.3 . . ?
C27 C28 H28 120.3 . . ?
C30 C29 P2 123.9(2) . . ?
C34 C29 P2 115.1(2) . . ?
C34 C29 C30 121.0(3) . . ?
C29 C30 H30 120.3 . . ?
C29 C30 C31 119.5(3) . . ?
C31 C30 H30 120.3 . . ?
C30 C31 H31 119.8 . . ?
C32 C31 C30 120.5(3) . . ?
C32 C31 H31 119.8 . . ?
C31 C32 H32 120.3 . . ?
C31 C32 C33 119.3(3) . . ?
C33 C32 H32 120.3 . . ?
C32 C33 H33 119.2 . . ?
C32 C33 C34 121.5(3) . . ?
C34 C33 H33 119.2 . . ?
C29 C34 C33 118.2(3) . . ?
C29 C34 H34 120.9 . . ?
C33 C34 H34 120.9 . . ?
N3 C35 P3 119.7(2) . . ?
C36 C35 P3 118.2(2) . . ?
C36 C35 N3 121.7(3) . . ?
C35 C36 H36 120.3 . . ?
C35 C36 C37 119.4(3) . . ?
C37 C36 H36 120.3 . . ?
C36 C37 H37 119.9 . . ?
C38 C37 C36 120.2(3) . . ?
C38 C37 H37 119.9 . . ?
C37 C38 H38 120.5 . . ?
C39 C38 C37 119.0(3) . . ?
C39 C38 H38 120.5 . . ?
N3 C39 H39 118.8 . . ?
C38 C39 N3 122.4(3) . . ?
C38 C39 H39 118.8 . . ?
C41 C40 P3 117.56(19) . . ?
C45 C40 P3 123.6(2) . . ?
C45 C40 C41 118.7(3) . . ?
C40 C41 H41 119.5 . . ?
C40 C41 C42 120.9(3) . . ?
C42 C41 H41 119.5 . . ?
C41 C42 H42 120.1 . . ?
C43 C42 C41 119.9(3) . . ?
C43 C42 H42 120.1 . . ?
C42 C43 H43 120.7 . . ?
C44 C43 C42 118.6(3) . . ?
C44 C43 H43 120.7 . . ?
C43 C44 H44 118.8 . . ?
C43 C44 C45 122.3(3) . . ?
C45 C44 H44 118.8 . . ?
C40 C45 C44 119.5(3) . . ?
C40 C45 H45 120.3 . . ?
C44 C45 H45 120.3 . . ?
C47 C46 P3 123.0(2) . . ?
C51 C46 P3 118.7(2) . . ?
C51 C46 C47 118.3(3) . . ?
C46 C47 H47 119.7 . . ?
C48 C47 C46 120.6(3) . . ?
C48 C47 H47 119.7 . . ?
C47 C48 H48 119.5 . . ?
C49 C48 C47 121.0(3) . . ?
C49 C48 H48 119.5 . . ?
C48 C49 H49 120.3 . . ?
C50 C49 C48 119.3(3) . . ?
C50 C49 H49 120.3 . . ?
C49 C50 H50 119.8 . . ?
C49 C50 C51 120.4(3) . . ?
C51 C50 H50 119.8 . . ?
C46 C51 C50 120.4(3) . . ?
C46 C51 H51 119.8 . . ?
C50 C51 H51 119.8 . . ?
Cl2 C52 Cl2A 103.4(6) . . ?
Cl2 C52 H52A 111.1 . . ?
Cl2 C52 H52B 111.1 . . ?
Cl2A C52 H52A 111.1 . . ?
Cl2A C52 H52B 111.1 . . ?
H52A C52 H52B 109.1 . . ?

loop_
_geom_bond_atom_site_label_1
_geom_bond_atom_site_label_2
_geom_bond_distance
_geom_bond_site_symmetry_2
_geom_bond_publ_flag
Ag1 Cl1 2.5774(7) . ?
Ag1 P1 2.5142(6) . ?
Ag1 P2 2.5115(6) . ?
Ag1 P3 2.5274(6) . ?
P1 C1 1.829(3) . ?
P1 C7 1.824(3) . ?
P1 C13 1.829(2) . ?
P2 C18 1.816(3) . ?
P2 C23 1.831(2) . ?
P2 C29 1.829(3) . ?
P3 C35 1.831(3) . ?
P3 C40 1.834(3) . ?
P3 C46 1.817(3) . ?
N1 C18 1.366(4) . ?
N1 C22 1.368(5) . ?
N2 C13 1.362(3) . ?
N2 C17 1.363(4) . ?
N3 C35 1.373(4) . ?
N3 C39 1.383(4) . ?
C1 C2 1.371(4) . ?
C1 C6 1.379(4) . ?
C2 H2 0.9500 . ?
C2 C3 1.386(4) . ?
C3 H3 0.9500 . ?
C3 C4 1.372(4) . ?
C4 H4 0.9500 . ?
C4 C5 1.373(5) . ?
C5 H5 0.9500 . ?
C5 C6 1.373(4) . ?
C6 H6 0.9500 . ?
C7 C8 1.374(4) . ?
C7 C12 1.356(4) . ?
C8 H8 0.9500 . ?
C8 C9 1.385(5) . ?
C9 H9 0.9500 . ?
C9 C10 1.349(5) . ?
C10 H10 0.9500 . ?
C10 C11 1.356(5) . ?
C11 H11 0.9500 . ?
C11 C12 1.374(5) . ?
C12 H12 0.9500 . ?
C13 C14 1.377(4) . ?
C14 H14 0.9500 . ?
C14 C15 1.392(4) . ?
C15 H15 0.9500 . ?
C15 C16 1.373(4) . ?
C16 H16 0.9500 . ?
C16 C17 1.364(4) . ?
C17 H17 0.9500 . ?
C18 C19 1.401(4) . ?
C19 H19 0.9500 . ?
C19 C20 1.375(5) . ?
C20 H20 0.9500 . ?
C20 C21 1.380(6) . ?
C21 H21 0.9500 . ?
C21 C22 1.364(5) . ?
C22 H22 0.9500 . ?
C23 C24 1.382(4) . ?
C23 C28 1.374(4) . ?
C24 H24 0.9500 . ?
C24 C25 1.383(4) . ?
C25 H25 0.9500 . ?
C25 C26 1.373(4) . ?
C26 H26 0.9500 . ?
C26 C27 1.359(5) . ?
C27 H27 0.9500 . ?
C27 C28 1.394(4) . ?
C28 H28 0.9500 . ?
C29 C30 1.369(4) . ?
C29 C34 1.349(4) . ?
C30 H30 0.9500 . ?
C30 C31 1.376(4) . ?
C31 H31 0.9500 . ?
C31 C32 1.341(5) . ?
C32 H32 0.9500 . ?
C32 C33 1.363(5) . ?
C33 H33 0.9500 . ?
C33 C34 1.380(5) . ?
C34 H34 0.9500 . ?
C35 C36 1.360(4) . ?
C36 H36 0.9500 . ?
C36 C37 1.380(4) . ?
C37 H37 0.9500 . ?
C37 C38 1.376(5) . ?
C38 H38 0.9500 . ?
C38 C39 1.351(5) . ?
C39 H39 0.9500 . ?
C40 C41 1.379(4) . ?
C40 C45 1.363(3) . ?
C41 H41 0.9500 . ?
C41 C42 1.380(5) . ?
C42 H42 0.9500 . ?
C42 C43 1.374(4) . ?
C43 H43 0.9500 . ?
C43 C44 1.346(5) . ?
C44 H44 0.9500 . ?
C44 C45 1.383(4) . ?
C45 H45 0.9500 . ?
C46 C47 1.387(4) . ?
C46 C51 1.377(4) . ?
C47 H47 0.9500 . ?
C47 C48 1.369(5) . ?
C48 H48 0.9500 . ?
C48 C49 1.366(5) . ?
C49 H49 0.9500 . ?
C49 C50 1.364(5) . ?
C50 H50 0.9500 . ?
C50 C51 1.391(5) . ?
C51 H51 0.9500 . ?
Cl2 C52 1.754(8) . ?
Cl2A C52 1.773(8) . ?
C52 H52A 0.9900 . ?
C52 H52B 0.9900 . ?

loop_
_geom_torsion_atom_site_label_1
_geom_torsion_atom_site_label_2
_geom_torsion_atom_site_label_3
_geom_torsion_atom_site_label_4
_geom_torsion
_geom_torsion_site_symmetry_1
_geom_torsion_site_symmetry_2
_geom_torsion_site_symmetry_3
_geom_torsion_site_symmetry_4
_geom_torsion_publ_flag
Ag1 P1 C1 C2 1.8(2) . . . . ?
Ag1 P1 C1 C6 -177.23(18) . . . . ?
Ag1 P1 C7 C8 122.0(3) . . . . ?
Ag1 P1 C7 C12 -56.5(2) . . . . ?
Ag1 P1 C13 N2 165.45(19) . . . . ?
Ag1 P1 C13 C14 -13.5(2) . . . . ?
Ag1 P2 C18 N1 64.2(2) . . . . ?
Ag1 P2 C18 C19 -111.4(2) . . . . ?
Ag1 P2 C23 C24 43.3(2) . . . . ?
Ag1 P2 C23 C28 -138.6(2) . . . . ?
Ag1 P2 C29 C30 -141.3(3) . . . . ?
Ag1 P2 C29 C34 38.6(3) . . . . ?
Ag1 P3 C35 N3 -91.7(2) . . . . ?
Ag1 P3 C35 C36 80.7(2) . . . . ?
Ag1 P3 C40 C41 36.4(3) . . . . ?
Ag1 P3 C40 C45 -140.2(2) . . . . ?
Ag1 P3 C46 C47 -167.93(19) . . . . ?
Ag1 P3 C46 C51 9.9(3) . . . . ?
P1 C1 C2 C3 -176.4(2) . . . . ?
P1 C1 C6 C5 176.1(2) . . . . ?
P1 C7 C8 C9 -179.3(3) . . . . ?
P1 C7 C12 C11 179.3(3) . . . . ?
P1 C13 C14 C15 -180.0(2) . . . . ?
P2 C18 C19 C20 176.5(3) . . . . ?
P2 C23 C24 C25 177.8(2) . . . . ?
P2 C23 C28 C27 -178.9(3) . . . . ?
P2 C29 C30 C31 178.6(3) . . . . ?
P2 C29 C34 C33 -178.9(3) . . . . ?
P3 C35 C36 C37 -172.8(2) . . . . ?
P3 C40 C41 C42 -178.3(3) . . . . ?
P3 C40 C45 C44 177.6(3) . . . . ?
P3 C46 C47 C48 179.4(2) . . . . ?
P3 C46 C51 C50 -179.7(3) . . . . ?
N1 C18 C19 C20 1.1(4) . . . . ?
N2 C13 C14 C15 1.0(4) . . . . ?
N3 C35 C36 C37 -0.6(4) . . . . ?
C1 P1 C7 C8 -8.7(3) . . . . ?
C1 P1 C7 C12 172.8(2) . . . . ?
C1 P1 C13 N2 -67.4(2) . . . . ?
C1 P1 C13 C14 113.6(2) . . . . ?
C1 C2 C3 C4 0.4(4) . . . . ?
C2 C1 C6 C5 -2.9(4) . . . . ?
C2 C3 C4 C5 -3.1(4) . . . . ?
C3 C4 C5 C6 2.8(5) . . . . ?
C4 C5 C6 C1 0.2(4) . . . . ?
C6 C1 C2 C3 2.6(4) . . . . ?
C7 P1 C1 C2 131.0(2) . . . . ?
C7 P1 C1 C6 -48.0(2) . . . . ?
C7 P1 C13 N2 41.9(2) . . . . ?
C7 P1 C13 C14 -137.1(2) . . . . ?
C7 C8 C9 C10 0.2(6) . . . . ?
C8 C7 C12 C11 0.7(5) . . . . ?
C8 C9 C10 C11 0.8(6) . . . . ?
C9 C10 C11 C12 -1.0(6) . . . . ?
C10 C11 C12 C7 0.3(6) . . . . ?
C12 C7 C8 C9 -0.9(5) . . . . ?
C13 P1 C1 C2 -122.2(2) . . . . ?
C13 P1 C1 C6 58.8(2) . . . . ?
C13 P1 C7 C8 -116.0(3) . . . . ?
C13 P1 C7 C12 65.5(2) . . . . ?
C13 N2 C17 C16 0.8(5) . . . . ?
C13 C14 C15 C16 -1.1(5) . . . . ?
C14 C15 C16 C17 1.0(5) . . . . ?
C15 C16 C17 N2 -0.9(5) . . . . ?
C17 N2 C13 P1 -179.8(2) . . . . ?
C17 N2 C13 C14 -0.8(4) . . . . ?
C18 P2 C23 C24 172.2(2) . . . . ?
C18 P2 C23 C28 -9.7(3) . . . . ?
C18 P2 C29 C30 96.5(3) . . . . ?
C18 P2 C29 C34 -83.6(3) . . . . ?
C18 N1 C22 C21 3.2(5) . . . . ?
C18 C19 C20 C21 0.2(5) . . . . ?
C19 C20 C21 C22 0.2(6) . . . . ?
C20 C21 C22 N1 -1.9(6) . . . . ?
C22 N1 C18 P2 -178.5(3) . . . . ?
C22 N1 C18 C19 -2.7(4) . . . . ?
C23 P2 C18 N1 -69.2(2) . . . . ?
C23 P2 C18 C19 115.2(2) . . . . ?
C23 P2 C29 C30 -10.6(3) . . . . ?
C23 P2 C29 C34 169.4(3) . . . . ?
C23 C24 C25 C26 0.9(4) . . . . ?
C24 C23 C28 C27 -0.9(5) . . . . ?
C24 C25 C26 C27 -0.3(5) . . . . ?
C25 C26 C27 C28 -0.9(6) . . . . ?
C26 C27 C28 C23 1.5(6) . . . . ?
C28 C23 C24 C25 -0.3(4) . . . . ?
C29 P2 C18 N1 -175.6(2) . . . . ?
C29 P2 C18 C19 8.8(3) . . . . ?
C29 P2 C23 C24 -80.9(2) . . . . ?
C29 P2 C23 C28 97.2(3) . . . . ?
C29 C30 C31 C32 0.4(5) . . . . ?
C30 C29 C34 C33 1.0(6) . . . . ?
C30 C31 C32 C33 0.8(6) . . . . ?
C31 C32 C33 C34 -1.1(7) . . . . ?
C32 C33 C34 C29 0.2(7) . . . . ?
C34 C29 C30 C31 -1.4(5) . . . . ?
C35 P3 C40 C41 -83.5(3) . . . . ?
C35 P3 C40 C45 99.8(3) . . . . ?
C35 P3 C46 C47 -49.9(2) . . . . ?
C35 P3 C46 C51 127.9(2) . . . . ?
C35 N3 C39 C38 0.0(4) . . . . ?
C35 C36 C37 C38 1.2(5) . . . . ?
C36 C37 C38 C39 -1.1(5) . . . . ?
C37 C38 C39 N3 0.5(5) . . . . ?
C39 N3 C35 P3 172.1(2) . . . . ?
C39 N3 C35 C36 0.0(4) . . . . ?
C40 P3 C35 N3 35.0(2) . . . . ?
C40 P3 C35 C36 -152.7(2) . . . . ?
C40 P3 C46 C47 58.5(2) . . . . ?
C40 P3 C46 C51 -123.7(2) . . . . ?
C40 C41 C42 C43 0.0(6) . . . . ?
C41 C40 C45 C44 1.0(5) . . . . ?
C41 C42 C43 C44 1.9(6) . . . . ?
C42 C43 C44 C45 -2.4(6) . . . . ?
C43 C44 C45 C40 0.9(5) . . . . ?
C45 C40 C41 C42 -1.4(6) . . . . ?
C46 P3 C35 N3 145.3(2) . . . . ?
C46 P3 C35 C36 -42.3(2) . . . . ?
C46 P3 C40 C41 168.5(3) . . . . ?
C46 P3 C40 C45 -8.1(3) . . . . ?
C46 C47 C48 C49 -0.2(5) . . . . ?
C47 C46 C51 C50 -1.7(5) . . . . ?
C47 C48 C49 C50 -0.9(5) . . . . ?
C48 C49 C50 C51 0.8(5) . . . . ?
C49 C50 C51 C46 0.6(5) . . . . ?
C51 C46 C47 C48 1.6(4) . . . . ?
